data_7002906
loop_
_publ_author_name
'Liu, Hui'
'Tian, Jinlei'
'Kou, Yingying'
'Zhang, Jingyan'
'Feng, Li'
'Li, Dongdong'
'Gu, Wen'
'Liu, Xin'
'Liao, Daizheng'
'Cheng, Peng'
'Ribas, Joan'
'Yan, Shiping'

_publ_section_title
;
 Synthesis, structures and magnetic properties of polynuclear
 mixed-valence MnIIMnIII complexes containing
 3-(2-phenol)-5-(pyridin-2-yl)-1,2,4-triazole ligand
;
_journal_issue 47
_journal_name_full 'Dalton Transactions'
_journal_page_first 10511
_journal_page_last 10517
_journal_paper_doi 10.1039/b904553h
_journal_year 2009
_chemical_formula_moiety 'C60 H66 Mn4 N16 O20'
_chemical_formula_sum 'C60 H66 Mn4 N16 O20'
_chemical_formula_weight 1551.05
_chemical_name_systematic
;
?
;
_space_group_IT_number 14
_symmetry_cell_setting monoclinic
_symmetry_space_group_name_Hall '-P 2yn'
_symmetry_space_group_name_H-M 'P 1 21/n 1'
_atom_sites_solution_hydrogens geom
_atom_sites_solution_primary direct
_atom_sites_solution_secondary difmap
_audit_creation_method SHELXL-97
_cell_angle_alpha 90.00
_cell_angle_beta 91.018(5)
_cell_angle_gamma 90.00
_cell_formula_units_Z 4
_cell_length_a 18.617(8)
_cell_length_b 16.674(7)
_cell_length_c 21.381(9)
_cell_measurement_reflns_used 12466
_cell_measurement_temperature 113(2)
_cell_measurement_theta_max 27.9
_cell_measurement_theta_min 1.9
_cell_volume 6636(5)
_computing_cell_refinement CrystalClear
_computing_data_collection CrystalClear
_computing_data_reduction CrystalClear
_computing_publication_material 'CrystalStructure 3.7.0'
_computing_structure_refinement 'SHELXL-97 (Sheldrick, 1997)'
_computing_structure_solution 'SHELXS-97 (Sheldrick, 1990)'
_diffrn_ambient_temperature 113(2)
_diffrn_detector_area_resol_mean 7.31
_diffrn_measured_fraction_theta_full 0.997
_diffrn_measured_fraction_theta_max 0.997
_diffrn_measurement_device_type 'Rigaku Saturn'
_diffrn_measurement_method \w
_diffrn_radiation_monochromator confocal
_diffrn_radiation_source 'Rotating anode'
_diffrn_radiation_type MoK\a
_diffrn_radiation_wavelength 0.71070
_diffrn_reflns_av_R_equivalents 0.0585
_diffrn_reflns_av_sigmaI/netI 0.0468
_diffrn_reflns_limit_h_max 22
_diffrn_reflns_limit_h_min -22
_diffrn_reflns_limit_k_max 19
_diffrn_reflns_limit_k_min -19
_diffrn_reflns_limit_l_max 25
_diffrn_reflns_limit_l_min -23
_diffrn_reflns_number 48249
_diffrn_reflns_theta_full 25.01
_diffrn_reflns_theta_max 25.01
_diffrn_reflns_theta_min 1.64
_exptl_absorpt_coefficient_mu 0.830
_exptl_absorpt_correction_T_max 0.8515
_exptl_absorpt_correction_T_min 0.8256
_exptl_absorpt_correction_type multi-scan
_exptl_absorpt_process_details CrystalClear
_exptl_crystal_colour green
_exptl_crystal_density_diffrn 1.552
_exptl_crystal_density_method 'not measured'
_exptl_crystal_description block
_exptl_crystal_F_000 3192
_exptl_crystal_size_max 0.24
_exptl_crystal_size_mid 0.24
_exptl_crystal_size_min 0.20
_refine_diff_density_max 0.807
_refine_diff_density_min -0.673
_refine_diff_density_rms 0.083
_refine_ls_extinction_method none
_refine_ls_goodness_of_fit_ref 1.179
_refine_ls_hydrogen_treatment constr
_refine_ls_matrix_type full
_refine_ls_number_parameters 908
_refine_ls_number_reflns 11670
_refine_ls_number_restraints 0
_refine_ls_restrained_S_all 1.179
_refine_ls_R_factor_all 0.0739
_refine_ls_R_factor_gt 0.0666
_refine_ls_shift/su_max 0.001
_refine_ls_shift/su_mean 0.000
_refine_ls_structure_factor_coef Fsqd
_refine_ls_weighting_details 'calc w=1/[\s^2^(Fo^2^)+(0.0471P)^2^+16.1263P] where P=(Fo^2^+2Fc^2^)/3'
_refine_ls_weighting_scheme calc
_refine_ls_wR_factor_gt 0.1452
_refine_ls_wR_factor_ref 0.1495
_reflns_number_gt 10704
_reflns_number_total 11670
_reflns_threshold_expression >2sigma(I)
_cod_data_source_file b904553h.txt
_cod_data_source_block shelxl4
_cod_database_code 7002906

loop_
_symmetry_equiv_pos_as_xyz
'x, y, z'
'-x+1/2, y+1/2, -z+1/2'
'-x, -y, -z'
'x-1/2, -y-1/2, z-1/2'

loop_
_atom_site_label
_atom_site_type_symbol
_atom_site_fract_x
_atom_site_fract_y
_atom_site_fract_z
_atom_site_U_iso_or_equiv
_atom_site_adp_type
_atom_site_occupancy
_atom_site_symmetry_multiplicity
_atom_site_calc_flag
_atom_site_refinement_flags
_atom_site_disorder_assembly
_atom_site_disorder_group
C1 C 0.2262(2) 0.8591(3) 0.41473(19) 0.0229(9) Uani 1 1 d . . .
H1 H 0.2097 0.9050 0.4365 0.027 Uiso 1 1 calc R . .
C2 C 0.1960(2) 0.7854(3) 0.4283(2) 0.0265(10) Uani 1 1 d . . .
H2 H 0.1599 0.7811 0.4590 0.032 Uiso 1 1 calc R . .
C3 C 0.2192(2) 0.7185(3) 0.3967(2) 0.0270(10) Uani 1 1 d . . .
H3 H 0.1992 0.6674 0.4053 0.032 Uiso 1 1 calc R . .
C4 C 0.2723(2) 0.7266(3) 0.3521(2) 0.0233(9) Uani 1 1 d . . .
H4 H 0.2894 0.6814 0.3298 0.028 Uiso 1 1 calc R . .
C5 C 0.2993(2) 0.8028(2) 0.34115(18) 0.0178(8) Uani 1 1 d . . .
C6 C 0.35383(19) 0.8183(2) 0.29356(18) 0.0158(8) Uani 1 1 d . . .
C7 C 0.4307(2) 0.8079(2) 0.22336(19) 0.0168(8) Uani 1 1 d . . .
C8 C 0.4779(2) 0.7756(2) 0.17605(19) 0.0170(8) Uani 1 1 d . . .
C9 C 0.4730(2) 0.6947(2) 0.1587(2) 0.0225(9) Uani 1 1 d . . .
H9 H 0.4394 0.6608 0.1786 0.027 Uiso 1 1 calc R . .
C10 C 0.5165(2) 0.6636(3) 0.1129(2) 0.0237(9) Uani 1 1 d . . .
H10 H 0.5133 0.6085 0.1020 0.028 Uiso 1 1 calc R . .
C11 C 0.5648(2) 0.7128(3) 0.08302(19) 0.0229(9) Uani 1 1 d . . .
H11 H 0.5935 0.6918 0.0506 0.027 Uiso 1 1 calc R . .
C12 C 0.5714(2) 0.7923(3) 0.1002(2) 0.0226(9) Uani 1 1 d . . .
H12 H 0.6049 0.8256 0.0795 0.027 Uiso 1 1 calc R . .
C13 C 0.5295(2) 0.8241(2) 0.14741(19) 0.0186(8) Uani 1 1 d . . .
C14 C 0.2210(2) 1.1228(3) 0.39983(19) 0.0220(9) Uani 1 1 d . . .
H14 H 0.2042 1.0794 0.4244 0.026 Uiso 1 1 calc R . .
C15 C 0.1897(2) 1.1974(3) 0.4074(2) 0.0261(10) Uani 1 1 d . . .
H15 H 0.1522 1.2049 0.4364 0.031 Uiso 1 1 calc R . .
C16 C 0.2139(2) 1.2606(3) 0.3720(2) 0.0273(10) Uani 1 1 d . . .
H16 H 0.1935 1.3125 0.3764 0.033 Uiso 1 1 calc R . .
C17 C 0.2687(2) 1.2476(3) 0.3296(2) 0.0232(9) Uani 1 1 d . . .
H17 H 0.2866 1.2902 0.3049 0.028 Uiso 1 1 calc R . .
C18 C 0.2963(2) 1.1706(2) 0.32451(19) 0.0173(8) Uani 1 1 d . . .
C19 C 0.3523(2) 1.1494(2) 0.27996(19) 0.0178(8) Uani 1 1 d . . .
C20 C 0.4293(2) 1.1494(2) 0.20927(19) 0.0172(8) Uani 1 1 d . . .
C21 C 0.4770(2) 1.1749(2) 0.15941(19) 0.0189(9) Uani 1 1 d . . .
C22 C 0.4695(2) 1.2509(2) 0.1319(2) 0.0225(9) Uani 1 1 d . . .
H22 H 0.4329 1.2859 0.1459 0.027 Uiso 1 1 calc R . .
C23 C 0.5145(2) 1.2758(3) 0.0849(2) 0.0286(10) Uani 1 1 d . . .
H23 H 0.5086 1.3274 0.0667 0.034 Uiso 1 1 calc R . .
C24 C 0.5680(2) 1.2249(3) 0.0647(2) 0.0274(10) Uani 1 1 d . . .
H24 H 0.5989 1.2415 0.0322 0.033 Uiso 1 1 calc R . .
C25 C 0.5768(2) 1.1498(3) 0.09161(19) 0.0221(9) Uani 1 1 d . . .
H25 H 0.6135 1.1153 0.0771 0.027 Uiso 1 1 calc R . .
C26 C 0.5323(2) 1.1243(2) 0.13980(19) 0.0182(8) Uani 1 1 d . . .
C27 C 0.4159(2) 0.9939(2) 0.44500(19) 0.0175(8) Uani 1 1 d . . .
C28 C 0.4647(2) 1.0038(2) 0.50061(19) 0.0189(8) Uani 1 1 d . . .
H28 H 0.4435 1.0165 0.5395 0.023 Uiso 1 1 calc R . .
C29 C 0.4243(3) 0.9549(5) 0.0566(2) 0.0617(19) Uani 1 1 d . . .
H29A H 0.4760 0.9587 0.0491 0.093 Uiso 1 1 calc R . .
H29B H 0.3980 0.9877 0.0258 0.093 Uiso 1 1 calc R . .
H29C H 0.4090 0.8989 0.0528 0.093 Uiso 1 1 calc R . .
C30 C 0.7809(2) 0.3553(3) 0.04955(19) 0.0226(9) Uani 1 1 d . . .
H30 H 0.7925 0.4010 0.0252 0.027 Uiso 1 1 calc R . .
C31 C 0.8078(2) 0.2814(3) 0.0321(2) 0.0236(9) Uani 1 1 d . . .
H31 H 0.8364 0.2763 -0.0040 0.028 Uiso 1 1 calc R . .
C32 C 0.7922(2) 0.2154(3) 0.0680(2) 0.0269(10) Uani 1 1 d . . .
H32 H 0.8102 0.1641 0.0569 0.032 Uiso 1 1 calc R . .
C33 C 0.7505(2) 0.2241(3) 0.1202(2) 0.0249(10) Uani 1 1 d . . .
H33 H 0.7397 0.1792 0.1457 0.030 Uiso 1 1 calc R . .
C34 C 0.7245(2) 0.2998(2) 0.13456(18) 0.0170(8) Uani 1 1 d . . .
C35 C 0.6764(2) 0.3148(2) 0.18757(18) 0.0167(8) Uani 1 1 d . . .
C36 C 0.6038(2) 0.3041(2) 0.26086(18) 0.0164(8) Uani 1 1 d . . .
C37 C 0.5567(2) 0.2723(2) 0.30900(19) 0.0179(8) Uani 1 1 d . . .
C38 C 0.5619(2) 0.1918(2) 0.3271(2) 0.0213(9) Uani 1 1 d . . .
H38 H 0.5958 0.1581 0.3073 0.026 Uiso 1 1 calc R . .
C39 C 0.5191(2) 0.1602(3) 0.3729(2) 0.0250(10) Uani 1 1 d . . .
H39 H 0.5235 0.1055 0.3847 0.030 Uiso 1 1 calc R . .
C40 C 0.4695(2) 0.2097(3) 0.4015(2) 0.0265(10) Uani 1 1 d . . .
H40 H 0.4407 0.1889 0.4340 0.032 Uiso 1 1 calc R . .
C41 C 0.4614(2) 0.2886(3) 0.3834(2) 0.0237(9) Uani 1 1 d . . .
H41 H 0.4269 0.3216 0.4032 0.028 Uiso 1 1 calc R . .
C42 C 0.5040(2) 0.3203(2) 0.33595(19) 0.0195(9) Uani 1 1 d . . .
C43 C 0.7850(2) 0.6177(2) 0.0622(2) 0.0219(9) Uani 1 1 d . . .
H43 H 0.7957 0.5747 0.0347 0.026 Uiso 1 1 calc R . .
C44 C 0.8159(2) 0.6923(3) 0.0513(2) 0.0275(10) Uani 1 1 d . . .
H44 H 0.8470 0.7002 0.0171 0.033 Uiso 1 1 calc R . .
C45 C 0.8004(2) 0.7546(3) 0.0914(2) 0.0254(10) Uani 1 1 d . . .
H45 H 0.8207 0.8062 0.0850 0.031 Uiso 1 1 calc R . .
C46 C 0.7552(2) 0.7414(2) 0.1408(2) 0.0227(9) Uani 1 1 d . . .
H46 H 0.7441 0.7837 0.1688 0.027 Uiso 1 1 calc R . .
C47 C 0.7260(2) 0.6653(2) 0.14891(19) 0.0187(9) Uani 1 1 d . . .
C48 C 0.6767(2) 0.6438(2) 0.19882(19) 0.0171(8) Uani 1 1 d . . .
C49 C 0.6038(2) 0.6462(2) 0.27267(18) 0.0178(8) Uani 1 1 d . . .
C50 C 0.5563(2) 0.6734(2) 0.3225(2) 0.0221(9) Uani 1 1 d . . .
C51 C 0.5614(2) 0.7519(3) 0.3459(2) 0.0280(10) Uani 1 1 d . . .
H51 H 0.5963 0.7873 0.3295 0.034 Uiso 1 1 calc R . .
C52 C 0.5166(2) 0.7783(3) 0.3921(2) 0.0329(11) Uani 1 1 d . . .
H52 H 0.5203 0.8317 0.4073 0.039 Uiso 1 1 calc R . .
C53 C 0.4662(2) 0.7265(3) 0.4163(2) 0.0336(11) Uani 1 1 d . . .
H53 H 0.4363 0.7440 0.4491 0.040 Uiso 1 1 calc R . .
C54 C 0.4588(2) 0.6490(3) 0.3930(2) 0.0277(10) Uani 1 1 d . . .
H54 H 0.4238 0.6140 0.4098 0.033 Uiso 1 1 calc R . .
C55 C 0.5029(2) 0.6222(2) 0.34465(19) 0.0206(9) Uani 1 1 d . . .
C56 C 0.5965(2) 0.4912(2) 0.03547(19) 0.0189(9) Uani 1 1 d . . .
C57 C 0.5337(2) 0.5016(2) -0.00835(19) 0.0188(8) Uani 1 1 d . . .
H57 H 0.5433 0.5111 -0.0512 0.023 Uiso 1 1 calc R . .
C58 C 0.5870(3) 0.4732(3) 0.4338(2) 0.0346(11) Uani 1 1 d . . .
H58A H 0.5842 0.5298 0.4457 0.052 Uiso 1 1 calc R . .
H58B H 0.6173 0.4443 0.4642 0.052 Uiso 1 1 calc R . .
H58C H 0.5387 0.4499 0.4330 0.052 Uiso 1 1 calc R . .
C59 C 0.2096(3) 0.9765(4) 0.1139(3) 0.0508(15) Uani 1 1 d . . .
H59A H 0.1707 0.9490 0.1356 0.076 Uiso 1 1 calc R . .
H59B H 0.2154 0.9526 0.0724 0.076 Uiso 1 1 calc R . .
H59C H 0.1978 1.0335 0.1095 0.076 Uiso 1 1 calc R . .
C60 C 0.7951(3) 0.4633(3) 0.4035(3) 0.0422(13) Uani 1 1 d . . .
H60A H 0.8454 0.4795 0.3997 0.063 Uiso 1 1 calc R . .
H60B H 0.7864 0.4142 0.3794 0.063 Uiso 1 1 calc R . .
H60C H 0.7846 0.4536 0.4476 0.063 Uiso 1 1 calc R . .
Mn1 Mn 0.32849(3) 0.98738(3) 0.34380(3) 0.01557(15) Uani 1 1 d . . .
Mn2 Mn 0.48298(3) 0.97824(3) 0.20206(3) 0.01544(15) Uani 1 1 d . . .
Mn3 Mn 0.69405(3) 0.48283(3) 0.13300(3) 0.01580(15) Uani 1 1 d . . .
Mn4 Mn 0.55140(3) 0.47436(4) 0.28384(3) 0.01689(16) Uani 1 1 d . . .
N1 N 0.27727(17) 0.8685(2) 0.37238(15) 0.0178(7) Uani 1 1 d . . .
N2 N 0.38682(17) 0.76295(19) 0.25822(15) 0.0175(7) Uani 1 1 d . . .
N3 N 0.37356(16) 0.89335(19) 0.28202(15) 0.0162(7) Uani 1 1 d . . .
N4 N 0.42389(16) 0.88733(19) 0.23597(15) 0.0160(7) Uani 1 1 d . . .
N5 N 0.27346(17) 1.1089(2) 0.35963(16) 0.0192(7) Uani 1 1 d . . .
N6 N 0.38438(17) 1.19904(19) 0.23880(16) 0.0182(7) Uani 1 1 d . . .
N7 N 0.37534(16) 1.0740(2) 0.27700(15) 0.0167(7) Uani 1 1 d . . .
N8 N 0.42510(16) 1.07364(19) 0.23086(15) 0.0167(7) Uani 1 1 d . . .
N9 N 0.73925(17) 0.3650(2) 0.09939(15) 0.0177(7) Uani 1 1 d . . .
N10 N 0.64608(17) 0.25927(19) 0.22407(15) 0.0173(7) Uani 1 1 d . . .
N11 N 0.65627(17) 0.38978(19) 0.19995(15) 0.0166(7) Uani 1 1 d . . .
N12 N 0.61007(17) 0.38346(19) 0.24810(15) 0.0163(7) Uani 1 1 d . . .
N13 N 0.74096(17) 0.6042(2) 0.10944(15) 0.0179(7) Uani 1 1 d . . .
N14 N 0.64723(17) 0.69504(19) 0.23990(16) 0.0188(7) Uani 1 1 d . . .
N15 N 0.65603(17) 0.56828(19) 0.20546(15) 0.0160(7) Uani 1 1 d . . .
N16 N 0.60888(17) 0.5689(2) 0.25366(15) 0.0174(7) Uani 1 1 d . . .
O1 O 0.54264(14) 0.90048(16) 0.16600(13) 0.0205(6) Uani 1 1 d . . .
O2 O 0.54658(14) 1.05324(16) 0.16727(13) 0.0198(6) Uani 1 1 d . . .
O3 O 0.44192(15) 0.97747(18) 0.39212(13) 0.0236(7) Uani 1 1 d . . .
O4 O 0.34938(14) 1.00379(17) 0.45160(13) 0.0226(6) Uani 1 1 d . . .
O5 O 0.41008(16) 0.9826(2) 0.11654(14) 0.0302(7) Uani 1 1 d . . .
H5 H 0.3642 1.0062 0.1222 0.036 Uiso 1 1 calc R . .
O6 O 0.23079(14) 0.98041(16) 0.27245(14) 0.0221(6) Uani 1 1 d . . .
H6A H 0.1880 0.9845 0.2854 0.027 Uiso 1 1 d R . .
H6B H 0.2383 0.9738 0.2337 0.027 Uiso 1 1 d R . .
O7 O 0.53883(14) 0.97695(17) 0.29681(13) 0.0228(7) Uani 1 1 d . . .
H7A H 0.5146 0.9829 0.3298 0.027 Uiso 1 1 d R . .
H7B H 0.5841 0.9705 0.2995 0.027 Uiso 1 1 d R . .
O8 O 0.48948(14) 0.39576(17) 0.31655(14) 0.0221(6) Uani 1 1 d . . .
O9 O 0.48940(14) 0.54948(17) 0.32011(13) 0.0221(6) Uani 1 1 d . . .
O10 O 0.58475(14) 0.47751(16) 0.09275(13) 0.0207(6) Uani 1 1 d . . .
O11 O 0.65868(14) 0.49787(17) 0.01469(14) 0.0235(7) Uani 1 1 d . . .
O12 O 0.61741(16) 0.46670(19) 0.37313(13) 0.0287(7) Uani 1 1 d . . .
H12A H 0.6678 0.4588 0.3703 0.034 Uiso 1 1 calc R . .
O13 O 0.80506(14) 0.48052(16) 0.18539(13) 0.0203(6) Uani 1 1 d . . .
H13A H 0.8330 0.5207 0.1833 0.024 Uiso 1 1 d R . .
H13B H 0.8176 0.4395 0.2065 0.024 Uiso 1 1 d R . .
O14 O 0.48912(15) 0.47506(17) 0.19035(13) 0.0229(6) Uani 1 1 d . . .
H14A H 0.5005 0.4425 0.1616 0.027 Uiso 1 1 d R . .
H14B H 0.4547 0.5079 0.1844 0.027 Uiso 1 1 d R . .
O15 O 0.27446(18) 0.9682(3) 0.14908(17) 0.0586(12) Uani 1 1 d . . .
H15A H 0.2667 0.9776 0.1870 0.088 Uiso 1 1 calc R . .
O16 O 0.74955(17) 0.52573(19) 0.37997(17) 0.0350(8) Uani 1 1 d . . .
H16A H 0.7662 0.5436 0.3465 0.052 Uiso 1 1 calc R . .
O17 O 0.66719(15) 0.86030(17) 0.23568(14) 0.0268(7) Uani 1 1 d . . .
O18 O 0.67534(14) 0.09175(16) 0.22022(13) 0.0217(6) Uani 1 1 d . . .
O19 O 0.14037(15) 0.09704(17) 0.23990(15) 0.0286(7) Uani 1 1 d . . .
O20 O 0.12358(15) 0.86727(17) 0.26609(14) 0.0253(7) Uani 1 1 d . . .

loop_
_atom_site_aniso_label
_atom_site_aniso_U_11
_atom_site_aniso_U_22
_atom_site_aniso_U_33
_atom_site_aniso_U_23
_atom_site_aniso_U_13
_atom_site_aniso_U_12
C1 0.023(2) 0.031(2) 0.015(2) 0.0026(18) 0.0037(17) -0.0011(18)
C2 0.025(2) 0.034(3) 0.020(2) -0.0005(19) 0.0087(18) -0.0021(19)
C3 0.029(2) 0.028(2) 0.025(2) 0.0017(19) 0.0071(19) -0.0081(19)
C4 0.023(2) 0.019(2) 0.027(2) -0.0026(18) 0.0050(18) -0.0023(17)
C5 0.0172(19) 0.020(2) 0.016(2) -0.0016(17) -0.0023(16) -0.0017(16)
C6 0.0141(18) 0.015(2) 0.018(2) -0.0004(16) 0.0016(15) 0.0006(15)
C7 0.0148(19) 0.013(2) 0.022(2) -0.0010(16) -0.0011(16) 0.0006(15)
C8 0.0165(19) 0.015(2) 0.019(2) -0.0027(17) 0.0010(16) 0.0030(15)
C9 0.022(2) 0.020(2) 0.026(2) -0.0047(18) 0.0042(17) -0.0020(17)
C10 0.024(2) 0.017(2) 0.030(2) -0.0104(18) 0.0005(18) -0.0011(17)
C11 0.026(2) 0.024(2) 0.019(2) -0.0069(18) 0.0049(17) 0.0024(18)
C12 0.022(2) 0.023(2) 0.022(2) -0.0003(18) 0.0023(17) 0.0009(17)
C13 0.021(2) 0.016(2) 0.019(2) -0.0004(17) 0.0003(16) 0.0037(16)
C14 0.022(2) 0.026(2) 0.018(2) 0.0010(18) 0.0037(17) 0.0000(18)
C15 0.021(2) 0.035(3) 0.023(2) -0.005(2) 0.0093(18) 0.0025(18)
C16 0.029(2) 0.025(2) 0.028(3) -0.007(2) 0.0013(19) 0.0074(19)
C17 0.020(2) 0.018(2) 0.032(2) -0.0025(18) 0.0007(18) 0.0026(17)
C18 0.0144(19) 0.018(2) 0.020(2) -0.0025(17) 0.0011(16) 0.0011(16)
C19 0.0169(19) 0.015(2) 0.022(2) 0.0016(17) -0.0011(16) -0.0006(16)
C20 0.0160(19) 0.015(2) 0.020(2) -0.0009(17) 0.0018(16) 0.0004(15)
C21 0.023(2) 0.017(2) 0.017(2) 0.0007(17) 0.0012(16) -0.0025(16)
C22 0.023(2) 0.018(2) 0.027(2) 0.0020(18) 0.0039(18) -0.0004(17)
C23 0.036(3) 0.022(2) 0.028(3) 0.0079(19) 0.003(2) -0.0015(19)
C24 0.029(2) 0.029(3) 0.024(2) 0.006(2) 0.0043(19) -0.0010(19)
C25 0.025(2) 0.024(2) 0.018(2) -0.0002(18) 0.0052(17) -0.0002(17)
C26 0.0178(19) 0.015(2) 0.021(2) -0.0018(17) -0.0022(16) -0.0036(16)
C27 0.021(2) 0.012(2) 0.020(2) 0.0030(16) 0.0031(16) 0.0000(16)
C28 0.0223(19) 0.018(2) 0.017(2) -0.0012(17) 0.0010(16) -0.0011(16)
C29 0.049(3) 0.113(6) 0.023(3) -0.014(3) 0.001(2) 0.020(4)
C30 0.023(2) 0.027(2) 0.018(2) 0.0020(18) 0.0035(17) -0.0019(18)
C31 0.022(2) 0.026(2) 0.023(2) -0.0048(19) 0.0084(17) 0.0018(18)
C32 0.026(2) 0.023(2) 0.032(3) -0.004(2) 0.0069(19) 0.0019(18)
C33 0.027(2) 0.018(2) 0.029(2) 0.0022(19) 0.0045(19) -0.0011(18)
C34 0.0171(19) 0.016(2) 0.018(2) -0.0005(16) 0.0022(16) -0.0007(16)
C35 0.0144(19) 0.016(2) 0.020(2) -0.0008(17) -0.0019(16) 0.0006(15)
C36 0.0177(19) 0.012(2) 0.019(2) 0.0030(16) -0.0007(16) -0.0005(15)
C37 0.019(2) 0.017(2) 0.018(2) 0.0010(17) 0.0030(16) -0.0014(16)
C38 0.021(2) 0.016(2) 0.026(2) 0.0034(18) 0.0055(17) -0.0012(17)
C39 0.028(2) 0.022(2) 0.025(2) 0.0050(19) 0.0043(18) -0.0026(18)
C40 0.026(2) 0.028(2) 0.026(2) 0.0056(19) 0.0094(18) -0.0060(19)
C41 0.023(2) 0.023(2) 0.025(2) 0.0047(18) 0.0080(18) 0.0031(17)
C42 0.020(2) 0.014(2) 0.025(2) -0.0002(17) 0.0003(17) -0.0040(16)
C43 0.027(2) 0.018(2) 0.021(2) 0.0019(17) 0.0025(18) 0.0004(17)
C44 0.025(2) 0.030(3) 0.028(2) 0.002(2) 0.0039(19) -0.0011(19)
C45 0.025(2) 0.020(2) 0.031(3) 0.0069(19) 0.0010(19) -0.0063(18)
C46 0.022(2) 0.016(2) 0.029(2) 0.0008(18) -0.0005(18) -0.0004(17)
C47 0.0163(19) 0.018(2) 0.022(2) 0.0019(17) -0.0019(16) 0.0004(16)
C48 0.0164(19) 0.014(2) 0.021(2) 0.0015(16) -0.0026(16) 0.0017(15)
C49 0.0146(19) 0.021(2) 0.017(2) -0.0046(17) -0.0003(16) 0.0008(16)
C50 0.022(2) 0.019(2) 0.025(2) -0.0031(18) 0.0009(17) 0.0034(17)
C51 0.026(2) 0.026(2) 0.032(3) -0.006(2) 0.003(2) 0.0000(19)
C52 0.030(2) 0.026(3) 0.042(3) -0.016(2) 0.006(2) 0.000(2)
C53 0.030(2) 0.039(3) 0.032(3) -0.012(2) 0.007(2) 0.007(2)
C54 0.027(2) 0.027(2) 0.029(3) -0.009(2) 0.0071(19) 0.0011(19)
C55 0.022(2) 0.020(2) 0.020(2) -0.0037(17) -0.0002(17) 0.0045(17)
C56 0.024(2) 0.011(2) 0.022(2) -0.0033(17) -0.0002(17) 0.0000(16)
C57 0.0231(19) 0.018(2) 0.015(2) -0.0001(17) 0.0027(16) 0.0001(16)
C58 0.039(3) 0.046(3) 0.018(2) -0.001(2) 0.005(2) -0.001(2)
C59 0.036(3) 0.069(4) 0.048(4) -0.001(3) -0.011(3) 0.005(3)
C60 0.037(3) 0.036(3) 0.054(4) 0.007(3) 0.008(2) 0.002(2)
Mn1 0.0169(3) 0.0135(3) 0.0165(3) -0.0005(2) 0.0024(2) 0.0001(2)
Mn2 0.0152(3) 0.0123(3) 0.0189(3) -0.0003(2) 0.0039(2) -0.0002(2)
Mn3 0.0166(3) 0.0131(3) 0.0178(3) 0.0006(2) 0.0020(2) -0.0003(2)
Mn4 0.0168(3) 0.0144(3) 0.0195(3) -0.0002(2) 0.0043(2) 0.0010(2)
N1 0.0196(17) 0.0177(18) 0.0160(18) -0.0006(14) 0.0018(14) 0.0002(14)
N2 0.0163(16) 0.0166(18) 0.0197(18) -0.0009(14) 0.0047(14) -0.0015(13)
N3 0.0160(16) 0.0136(17) 0.0193(18) -0.0009(14) 0.0030(13) -0.0005(13)
N4 0.0146(16) 0.0172(18) 0.0163(17) -0.0036(14) 0.0020(13) 0.0022(13)
N5 0.0195(17) 0.0186(18) 0.0194(18) 0.0001(15) 0.0014(14) -0.0010(14)
N6 0.0178(17) 0.0149(17) 0.0219(19) 0.0008(14) 0.0024(14) 0.0000(13)
N7 0.0136(16) 0.0170(18) 0.0194(18) -0.0036(14) 0.0015(13) 0.0013(13)
N8 0.0157(16) 0.0157(17) 0.0189(18) 0.0009(14) 0.0040(13) 0.0018(13)
N9 0.0177(17) 0.0183(18) 0.0172(18) -0.0011(14) 0.0019(14) 0.0007(14)
N10 0.0163(16) 0.0165(18) 0.0191(18) 0.0016(14) 0.0021(13) -0.0005(13)
N11 0.0186(16) 0.0161(18) 0.0154(17) 0.0015(14) 0.0047(13) 0.0004(13)
N12 0.0169(16) 0.0138(17) 0.0182(18) 0.0020(14) 0.0020(13) -0.0024(13)
N13 0.0194(17) 0.0192(18) 0.0150(18) 0.0016(14) -0.0005(14) -0.0003(14)
N14 0.0174(17) 0.0143(17) 0.0246(19) -0.0011(14) -0.0004(14) -0.0010(13)
N15 0.0196(16) 0.0134(17) 0.0150(17) -0.0007(13) 0.0004(13) 0.0008(13)
N16 0.0181(16) 0.0175(18) 0.0169(18) -0.0028(14) 0.0046(13) 0.0010(14)
O1 0.0200(14) 0.0133(14) 0.0283(16) -0.0007(12) 0.0070(12) -0.0005(11)
O2 0.0200(14) 0.0134(14) 0.0262(16) 0.0037(12) 0.0038(12) -0.0007(11)
O3 0.0229(15) 0.0302(17) 0.0177(16) -0.0001(13) 0.0034(12) -0.0030(12)
O4 0.0177(14) 0.0244(16) 0.0255(16) -0.0028(13) 0.0003(12) 0.0016(12)
O5 0.0238(15) 0.046(2) 0.0207(16) -0.0055(14) -0.0017(13) 0.0032(14)
O6 0.0171(14) 0.0240(16) 0.0253(16) -0.0010(13) 0.0013(12) 0.0007(12)
O7 0.0140(13) 0.0339(18) 0.0207(16) -0.0024(13) 0.0032(11) 0.0022(12)
O8 0.0165(14) 0.0210(16) 0.0289(17) 0.0023(13) 0.0049(12) 0.0023(12)
O9 0.0210(14) 0.0193(15) 0.0262(16) -0.0045(13) 0.0066(12) -0.0012(12)
O10 0.0227(14) 0.0212(16) 0.0182(16) 0.0006(12) -0.0025(12) 0.0007(12)
O11 0.0185(15) 0.0259(16) 0.0263(17) -0.0004(13) 0.0028(12) -0.0011(12)
O12 0.0244(15) 0.044(2) 0.0178(16) 0.0002(14) 0.0027(12) 0.0029(14)
O13 0.0210(14) 0.0133(14) 0.0267(16) 0.0040(12) -0.0001(12) -0.0021(11)
O14 0.0237(15) 0.0212(16) 0.0237(16) -0.0007(12) -0.0007(12) 0.0055(12)
O15 0.0275(19) 0.117(4) 0.031(2) -0.015(2) 0.0027(16) 0.003(2)
O16 0.0326(18) 0.0290(19) 0.044(2) 0.0028(15) 0.0098(15) -0.0005(14)
O17 0.0244(15) 0.0205(16) 0.0353(18) -0.0083(14) -0.0038(13) 0.0005(12)
O18 0.0208(14) 0.0166(15) 0.0277(16) 0.0033(12) 0.0020(12) 0.0014(11)
O19 0.0236(15) 0.0200(16) 0.042(2) 0.0026(14) 0.0006(14) 0.0037(12)
O20 0.0224(15) 0.0194(16) 0.0341(18) -0.0024(13) 0.0028(13) -0.0013(12)

loop_
_atom_type_symbol
_atom_type_description
_atom_type_scat_dispersion_real
_atom_type_scat_dispersion_imag
_atom_type_scat_source
C C 0.0033 0.0016 'International Tables Vol C Tables 4.2.6.8 and 6.1.1.4'
H H 0.0000 0.0000 'International Tables Vol C Tables 4.2.6.8 and 6.1.1.4'
N N 0.0061 0.0033 'International Tables Vol C Tables 4.2.6.8 and 6.1.1.4'
O O 0.0106 0.0060 'International Tables Vol C Tables 4.2.6.8 and 6.1.1.4'
Mn Mn 0.3368 0.7283 'International Tables Vol C Tables 4.2.6.8 and 6.1.1.4'

loop_
_geom_angle_atom_site_label_1
_geom_angle_atom_site_label_2
_geom_angle_atom_site_label_3
_geom_angle
_geom_angle_site_symmetry_1
_geom_angle_site_symmetry_3
_geom_angle_publ_flag
N1 C1 C2 122.9(4) . . ?
N1 C1 H1 118.5 . . ?
C2 C1 H1 118.5 . . ?
C3 C2 C1 118.9(4) . . ?
C3 C2 H2 120.5 . . ?
C1 C2 H2 120.5 . . ?
C2 C3 C4 119.4(4) . . ?
C2 C3 H3 120.3 . . ?
C4 C3 H3 120.3 . . ?
C5 C4 C3 117.9(4) . . ?
C5 C4 H4 121.0 . . ?
C3 C4 H4 121.0 . . ?
N1 C5 C4 123.0(4) . . ?
N1 C5 C6 114.7(3) . . ?
C4 C5 C6 122.3(4) . . ?
N3 C6 N2 114.3(3) . . ?
N3 C6 C5 119.4(3) . . ?
N2 C6 C5 126.4(4) . . ?
N2 C7 N4 111.9(3) . . ?
N2 C7 C8 124.0(4) . . ?
N4 C7 C8 124.0(4) . . ?
C9 C8 C13 118.7(4) . . ?
C9 C8 C7 120.2(4) . . ?
C13 C8 C7 121.1(4) . . ?
C10 C9 C8 120.8(4) . . ?
C10 C9 H9 119.6 . . ?
C8 C9 H9 119.6 . . ?
C11 C10 C9 119.9(4) . . ?
C11 C10 H10 120.0 . . ?
C9 C10 H10 120.0 . . ?
C10 C11 C12 120.2(4) . . ?
C10 C11 H11 119.9 . . ?
C12 C11 H11 119.9 . . ?
C11 C12 C13 120.7(4) . . ?
C11 C12 H12 119.7 . . ?
C13 C12 H12 119.7 . . ?
O1 C13 C12 118.0(4) . . ?
O1 C13 C8 122.3(3) . . ?
C12 C13 C8 119.6(4) . . ?
N5 C14 C15 123.0(4) . . ?
N5 C14 H14 118.5 . . ?
C15 C14 H14 118.5 . . ?
C16 C15 C14 118.7(4) . . ?
C16 C15 H15 120.6 . . ?
C14 C15 H15 120.6 . . ?
C15 C16 C17 119.2(4) . . ?
C15 C16 H16 120.4 . . ?
C17 C16 H16 120.4 . . ?
C18 C17 C16 118.2(4) . . ?
C18 C17 H17 120.9 . . ?
C16 C17 H17 120.9 . . ?
N5 C18 C17 122.8(4) . . ?
N5 C18 C19 114.5(3) . . ?
C17 C18 C19 122.8(4) . . ?
N7 C19 N6 113.6(3) . . ?
N7 C19 C18 119.4(4) . . ?
N6 C19 C18 127.0(4) . . ?
N6 C20 N8 112.1(3) . . ?
N6 C20 C21 123.7(4) . . ?
N8 C20 C21 124.2(4) . . ?
C26 C21 C22 119.1(4) . . ?
C26 C21 C20 120.1(4) . . ?
C22 C21 C20 120.7(4) . . ?
C23 C22 C21 121.3(4) . . ?
C23 C22 H22 119.4 . . ?
C21 C22 H22 119.4 . . ?
C22 C23 C24 119.4(4) . . ?
C22 C23 H23 120.3 . . ?
C24 C23 H23 120.3 . . ?
C23 C24 C25 120.3(4) . . ?
C23 C24 H24 119.9 . . ?
C25 C24 H24 119.9 . . ?
C24 C25 C26 120.9(4) . . ?
C24 C25 H25 119.6 . . ?
C26 C25 H25 119.6 . . ?
O2 C26 C25 118.3(4) . . ?
O2 C26 C21 122.6(4) . . ?
C25 C26 C21 119.0(4) . . ?
O4 C27 O3 121.3(4) . . ?
O4 C27 C28 118.8(4) . . ?
O3 C27 C28 119.9(3) . . ?
C28 C28 C27 124.4(5) 3_676 . ?
C28 C28 H28 117.8 3_676 . ?
C27 C28 H28 117.8 . . ?
O5 C29 H29A 109.5 . . ?
O5 C29 H29B 109.5 . . ?
H29A C29 H29B 109.5 . . ?
O5 C29 H29C 109.5 . . ?
H29A C29 H29C 109.5 . . ?
H29B C29 H29C 109.5 . . ?
N9 C30 C31 122.7(4) . . ?
N9 C30 H30 118.7 . . ?
C31 C30 H30 118.7 . . ?
C32 C31 C30 118.8(4) . . ?
C32 C31 H31 120.6 . . ?
C30 C31 H31 120.6 . . ?
C31 C32 C33 119.7(4) . . ?
C31 C32 H32 120.1 . . ?
C33 C32 H32 120.1 . . ?
C32 C33 C34 118.5(4) . . ?
C32 C33 H33 120.7 . . ?
C34 C33 H33 120.7 . . ?
N9 C34 C33 122.2(4) . . ?
N9 C34 C35 115.0(3) . . ?
C33 C34 C35 122.8(4) . . ?
N11 C35 N10 114.1(3) . . ?
N11 C35 C34 119.2(3) . . ?
N10 C35 C34 126.6(4) . . ?
N10 C36 N12 111.7(3) . . ?
N10 C36 C37 124.9(3) . . ?
N12 C36 C37 123.3(4) . . ?
C42 C37 C38 118.7(4) . . ?
C42 C37 C36 121.1(4) . . ?
C38 C37 C36 120.2(4) . . ?
C39 C38 C37 121.7(4) . . ?
C39 C38 H38 119.2 . . ?
C37 C38 H38 119.2 . . ?
C38 C39 C40 118.9(4) . . ?
C38 C39 H39 120.5 . . ?
C40 C39 H39 120.5 . . ?
C41 C40 C39 120.9(4) . . ?
C41 C40 H40 119.6 . . ?
C39 C40 H40 119.6 . . ?
C40 C41 C42 120.2(4) . . ?
C40 C41 H41 119.9 . . ?
C42 C41 H41 119.9 . . ?
O8 C42 C37 123.0(4) . . ?
O8 C42 C41 117.5(4) . . ?
C37 C42 C41 119.5(4) . . ?
N13 C43 C44 122.7(4) . . ?
N13 C43 H43 118.7 . . ?
C44 C43 H43 118.7 . . ?
C45 C44 C43 118.5(4) . . ?
C45 C44 H44 120.7 . . ?
C43 C44 H44 120.7 . . ?
C44 C45 C46 119.5(4) . . ?
C44 C45 H45 120.2 . . ?
C46 C45 H45 120.2 . . ?
C45 C46 C47 119.0(4) . . ?
C45 C46 H46 120.5 . . ?
C47 C46 H46 120.5 . . ?
N13 C47 C46 121.5(4) . . ?
N13 C47 C48 114.1(3) . . ?
C46 C47 C48 124.4(4) . . ?
N15 C48 N14 114.2(3) . . ?
N15 C48 C47 119.8(4) . . ?
N14 C48 C47 125.9(4) . . ?
N14 C49 N16 111.8(3) . . ?
N14 C49 C50 124.3(4) . . ?
N16 C49 C50 123.9(4) . . ?
C55 C50 C51 119.5(4) . . ?
C55 C50 C49 119.9(4) . . ?
C51 C50 C49 120.5(4) . . ?
C52 C51 C50 121.0(4) . . ?
C52 C51 H51 119.5 . . ?
C50 C51 H51 119.5 . . ?
C51 C52 C53 119.5(4) . . ?
C51 C52 H52 120.2 . . ?
C53 C52 H52 120.2 . . ?
C52 C53 C54 120.7(4) . . ?
C52 C53 H53 119.7 . . ?
C54 C53 H53 119.7 . . ?
C53 C54 C55 120.2(4) . . ?
C53 C54 H54 119.9 . . ?
C55 C54 H54 119.9 . . ?
O9 C55 C50 123.2(4) . . ?
O9 C55 C54 117.8(4) . . ?
C50 C55 C54 118.9(4) . . ?
O11 C56 O10 122.3(4) . . ?
O11 C56 C57 119.0(4) . . ?
O10 C56 C57 118.7(4) . . ?
C57 C57 C56 124.4(5) 3_665 . ?
C57 C57 H57 117.8 3_665 . ?
C56 C57 H57 117.8 . . ?
O12 C58 H58A 109.5 . . ?
O12 C58 H58B 109.5 . . ?
H58A C58 H58B 109.5 . . ?
O12 C58 H58C 109.5 . . ?
H58A C58 H58C 109.5 . . ?
H58B C58 H58C 109.5 . . ?
O15 C59 H59A 109.5 . . ?
O15 C59 H59B 109.5 . . ?
H59A C59 H59B 109.5 . . ?
O15 C59 H59C 109.5 . . ?
H59A C59 H59C 109.5 . . ?
H59B C59 H59C 109.5 . . ?
O16 C60 H60A 109.5 . . ?
O16 C60 H60B 109.5 . . ?
H60A C60 H60B 109.5 . . ?
O16 C60 H60C 109.5 . . ?
H60A C60 H60C 109.5 . . ?
H60B C60 H60C 109.5 . . ?
N7 Mn1 N3 85.42(12) . . ?
N7 Mn1 N1 154.94(12) . . ?
N3 Mn1 N1 73.21(12) . . ?
N7 Mn1 N5 72.68(12) . . ?
N3 Mn1 N5 151.99(12) . . ?
N1 Mn1 N5 122.39(12) . . ?
N7 Mn1 O3 88.18(11) . . ?
N3 Mn1 O3 82.26(11) . . ?
N1 Mn1 O3 101.42(11) . . ?
N5 Mn1 O3 113.47(11) . . ?
N7 Mn1 O4 119.72(11) . . ?
N3 Mn1 O4 127.43(11) . . ?
N1 Mn1 O4 84.33(11) . . ?
N5 Mn1 O4 79.58(11) . . ?
O3 Mn1 O4 56.09(10) . . ?
N7 Mn1 O6 85.60(11) . . ?
N3 Mn1 O6 82.86(11) . . ?
N1 Mn1 O6 79.02(11) . . ?
N5 Mn1 O6 78.34(11) . . ?
O3 Mn1 O6 164.28(10) . . ?
O4 Mn1 O6 138.96(10) . . ?
O1 Mn2 O2 85.17(12) . . ?
O1 Mn2 N4 87.66(12) . . ?
O2 Mn2 N4 172.75(12) . . ?
O1 Mn2 N8 171.09(13) . . ?
O2 Mn2 N8 86.57(13) . . ?
N4 Mn2 N8 100.65(13) . . ?
O1 Mn2 O5 92.36(12) . . ?
O2 Mn2 O5 91.81(12) . . ?
N4 Mn2 O5 89.53(13) . . ?
N8 Mn2 O5 84.56(13) . . ?
O1 Mn2 O7 95.46(12) . . ?
O2 Mn2 O7 94.46(12) . . ?
N4 Mn2 O7 85.17(12) . . ?
N8 Mn2 O7 88.50(12) . . ?
O5 Mn2 O7 170.35(11) . . ?
O10 Mn3 N15 89.70(11) . . ?
O10 Mn3 N11 85.58(11) . . ?
N15 Mn3 N11 83.75(12) . . ?
O10 Mn3 N9 100.82(11) . . ?
N15 Mn3 N9 154.33(12) . . ?
N11 Mn3 N9 73.92(12) . . ?
O10 Mn3 N13 107.89(11) . . ?
N15 Mn3 N13 73.27(12) . . ?
N11 Mn3 N13 152.96(12) . . ?
N9 Mn3 N13 123.98(12) . . ?
O10 Mn3 O13 173.52(10) . . ?
N15 Mn3 O13 88.08(11) . . ?
N11 Mn3 O13 88.12(11) . . ?
N9 Mn3 O13 78.85(11) . . ?
N13 Mn3 O13 77.27(11) . . ?
O9 Mn4 O8 85.78(12) . . ?
O9 Mn4 N16 86.81(13) . . ?
O8 Mn4 N16 172.59(13) . . ?
O9 Mn4 N12 173.31(13) . . ?
O8 Mn4 N12 87.55(13) . . ?
N16 Mn4 N12 99.86(13) . . ?
O9 Mn4 O12 91.03(12) . . ?
O8 Mn4 O12 88.53(12) . . ?
N16 Mn4 O12 91.77(13) . . ?
N12 Mn4 O12 89.29(12) . . ?
O9 Mn4 O14 92.95(12) . . ?
O8 Mn4 O14 91.37(12) . . ?
N16 Mn4 O14 88.85(12) . . ?
N12 Mn4 O14 86.71(12) . . ?
O12 Mn4 O14 176.00(11) . . ?
C1 N1 C5 117.8(4) . . ?
C1 N1 Mn1 126.1(3) . . ?
C5 N1 Mn1 116.0(3) . . ?
C7 N2 C6 102.5(3) . . ?
C6 N3 N4 105.0(3) . . ?
C6 N3 Mn1 116.4(3) . . ?
N4 N3 Mn1 138.2(2) . . ?
C7 N4 N3 106.3(3) . . ?
C7 N4 Mn2 127.5(3) . . ?
N3 N4 Mn2 125.9(2) . . ?
C14 N5 C18 118.0(3) . . ?
C14 N5 Mn1 125.5(3) . . ?
C18 N5 Mn1 116.4(3) . . ?
C20 N6 C19 102.4(3) . . ?
C19 N7 N8 105.2(3) . . ?
C19 N7 Mn1 117.0(3) . . ?
N8 N7 Mn1 137.8(2) . . ?
C20 N8 N7 106.7(3) . . ?
C20 N8 Mn2 126.7(3) . . ?
N7 N8 Mn2 126.6(2) . . ?
C30 N9 C34 118.1(3) . . ?
C30 N9 Mn3 125.6(3) . . ?
C34 N9 Mn3 116.2(3) . . ?
C35 N10 C36 102.3(3) . . ?
C35 N11 N12 105.2(3) . . ?
C35 N11 Mn3 115.6(3) . . ?
N12 N11 Mn3 138.7(2) . . ?
C36 N12 N11 106.6(3) . . ?
C36 N12 Mn4 127.2(3) . . ?
N11 N12 Mn4 125.5(2) . . ?
C43 N13 C47 118.7(3) . . ?
C43 N13 Mn3 124.5(3) . . ?
C47 N13 Mn3 116.7(3) . . ?
C48 N14 C49 102.1(3) . . ?
C48 N15 N16 105.4(3) . . ?
C48 N15 Mn3 115.9(3) . . ?
N16 N15 Mn3 138.2(2) . . ?
C49 N16 N15 106.4(3) . . ?
C49 N16 Mn4 127.4(3) . . ?
N15 N16 Mn4 126.0(2) . . ?
C13 O1 Mn2 131.5(2) . . ?
C26 O2 Mn2 129.5(2) . . ?
C27 O3 Mn1 91.3(2) . . ?
C27 O4 Mn1 91.2(2) . . ?
C29 O5 Mn2 127.8(3) . . ?
C29 O5 H5 116.1 . . ?
Mn2 O5 H5 116.1 . . ?
Mn1 O6 H6A 120.1 . . ?
Mn1 O6 H6B 119.9 . . ?
H6A O6 H6B 120.0 . . ?
Mn2 O7 H7A 120.0 . . ?
Mn2 O7 H7B 120.1 . . ?
H7A O7 H7B 120.0 . . ?
C42 O8 Mn4 129.8(2) . . ?
C55 O9 Mn4 130.6(2) . . ?
C56 O10 Mn3 101.3(2) . . ?
C58 O12 Mn4 123.0(3) . . ?
C58 O12 H12A 118.5 . . ?
Mn4 O12 H12A 118.5 . . ?
Mn3 O13 H13A 120.0 . . ?
Mn3 O13 H13B 120.0 . . ?
H13A O13 H13B 120.0 . . ?
Mn4 O14 H14A 119.9 . . ?
Mn4 O14 H14B 120.1 . . ?
H14A O14 H14B 120.0 . . ?
C59 O15 H15A 109.5 . . ?
C60 O16 H16A 109.5 . . ?

loop_
_geom_bond_atom_site_label_1
_geom_bond_atom_site_label_2
_geom_bond_distance
_geom_bond_site_symmetry_2
_geom_bond_publ_flag
C1 N1 1.334(5) . ?
C1 C2 1.383(6) . ?
C1 H1 0.9500 . ?
C2 C3 1.378(6) . ?
C2 H2 0.9500 . ?
C3 C4 1.392(6) . ?
C3 H3 0.9500 . ?
C4 C5 1.387(6) . ?
C4 H4 0.9500 . ?
C5 N1 1.351(5) . ?
C5 C6 1.472(5) . ?
C6 N3 1.328(5) . ?
C6 N2 1.348(5) . ?
C7 N2 1.344(5) . ?
C7 N4 1.358(5) . ?
C7 C8 1.455(5) . ?
C8 C9 1.402(6) . ?
C8 C13 1.404(6) . ?
C9 C10 1.382(6) . ?
C9 H9 0.9500 . ?
C10 C11 1.381(6) . ?
C10 H10 0.9500 . ?
C11 C12 1.381(6) . ?
C11 H11 0.9500 . ?
C12 C13 1.392(6) . ?
C12 H12 0.9500 . ?
C13 O1 1.355(5) . ?
C14 N5 1.333(5) . ?
C14 C15 1.385(6) . ?
C14 H14 0.9500 . ?
C15 C16 1.378(6) . ?
C15 H15 0.9500 . ?
C16 C17 1.393(6) . ?
C16 H16 0.9500 . ?
C17 C18 1.388(6) . ?
C17 H17 0.9500 . ?
C18 N5 1.346(5) . ?
C18 C19 1.467(5) . ?
C19 N7 1.331(5) . ?
C19 N6 1.354(5) . ?
C20 N6 1.343(5) . ?
C20 N8 1.348(5) . ?
C20 C21 1.462(5) . ?
C21 C26 1.401(6) . ?
C21 C22 1.402(6) . ?
C22 C23 1.383(6) . ?
C22 H22 0.9500 . ?
C23 C24 1.384(6) . ?
C23 H23 0.9500 . ?
C24 C25 1.386(6) . ?
C24 H24 0.9500 . ?
C25 C26 1.400(6) . ?
C25 H25 0.9500 . ?
C26 O2 1.347(5) . ?
C27 O4 1.260(5) . ?
C27 O3 1.267(5) . ?
C27 C28 1.492(6) . ?
C28 C28 1.323(8) 3_676 ?
C28 H28 0.9500 . ?
C29 O5 1.392(6) . ?
C29 H29A 0.9800 . ?
C29 H29B 0.9800 . ?
C29 H29C 0.9800 . ?
C30 N9 1.339(5) . ?
C30 C31 1.383(6) . ?
C30 H30 0.9500 . ?
C31 C32 1.375(6) . ?
C31 H31 0.9500 . ?
C32 C33 1.379(6) . ?
C32 H32 0.9500 . ?
C33 C34 1.388(6) . ?
C33 H33 0.9500 . ?
C34 N9 1.353(5) . ?
C34 C35 1.478(5) . ?
C35 N11 1.334(5) . ?
C35 N10 1.342(5) . ?
C36 N10 1.349(5) . ?
C36 N12 1.357(5) . ?
C36 C37 1.464(5) . ?
C37 C42 1.399(6) . ?
C37 C38 1.400(6) . ?
C38 C39 1.378(6) . ?
C38 H38 0.9500 . ?
C39 C40 1.389(6) . ?
C39 H39 0.9500 . ?
C40 C41 1.379(6) . ?
C40 H40 0.9500 . ?
C41 C42 1.403(6) . ?
C41 H41 0.9500 . ?
C42 O8 1.350(5) . ?
C43 N13 1.331(5) . ?
C43 C44 1.392(6) . ?
C43 H43 0.9500 . ?
C44 C45 1.380(6) . ?
C44 H44 0.9500 . ?
C45 C46 1.380(6) . ?
C45 H45 0.9500 . ?
C46 C47 1.393(6) . ?
C46 H46 0.9500 . ?
C47 N13 1.356(5) . ?
C47 C48 1.464(6) . ?
C48 N15 1.325(5) . ?
C48 N14 1.349(5) . ?
C49 N14 1.352(5) . ?
C49 N16 1.355(5) . ?
C49 C50 1.469(6) . ?
C50 C55 1.398(6) . ?
C50 C51 1.403(6) . ?
C51 C52 1.378(6) . ?
C51 H51 0.9500 . ?
C52 C53 1.381(7) . ?
C52 H52 0.9500 . ?
C53 C54 1.391(6) . ?
C53 H53 0.9500 . ?
C54 C55 1.404(6) . ?
C54 H54 0.9500 . ?
C55 O9 1.344(5) . ?
C56 O11 1.252(5) . ?
C56 O10 1.269(5) . ?
C56 C57 1.495(6) . ?
C57 C57 1.312(8) 3_665 ?
C57 H57 0.9500 . ?
C58 O12 1.428(5) . ?
C58 H58A 0.9800 . ?
C58 H58B 0.9800 . ?
C58 H58C 0.9800 . ?
C59 O15 1.418(6) . ?
C59 H59A 0.9800 . ?
C59 H59B 0.9800 . ?
C59 H59C 0.9800 . ?
C60 O16 1.428(6) . ?
C60 H60A 0.9800 . ?
C60 H60B 0.9800 . ?
C60 H60C 0.9800 . ?
Mn1 N7 2.221(3) . ?
Mn1 N3 2.224(3) . ?
Mn1 N1 2.287(3) . ?
Mn1 N5 2.299(3) . ?
Mn1 O3 2.340(3) . ?
Mn1 O4 2.347(3) . ?
Mn1 O6 2.356(3) . ?
Mn2 O1 1.881(3) . ?
Mn2 O2 1.884(3) . ?
Mn2 N4 2.015(3) . ?
Mn2 N8 2.023(3) . ?
Mn2 O5 2.259(3) . ?
Mn2 O7 2.261(3) . ?
Mn3 O10 2.197(3) . ?
Mn3 N15 2.229(3) . ?
Mn3 N11 2.233(3) . ?
Mn3 N9 2.260(3) . ?
Mn3 N13 2.264(3) . ?
Mn3 O13 2.333(3) . ?
Mn4 O9 1.880(3) . ?
Mn4 O8 1.888(3) . ?
Mn4 N16 2.018(3) . ?
Mn4 N12 2.026(3) . ?
Mn4 O12 2.256(3) . ?
Mn4 O14 2.293(3) . ?
N3 N4 1.375(4) . ?
N7 N8 1.365(4) . ?
N11 N12 1.357(4) . ?
N15 N16 1.366(4) . ?
O5 H5 0.9500 . ?
O6 H6A 0.8500 . ?
O6 H6B 0.8501 . ?
O7 H7A 0.8501 . ?
O7 H7B 0.8501 . ?
O12 H12A 0.9500 . ?
O13 H13A 0.8499 . ?
O13 H13B 0.8502 . ?
O14 H14A 0.8500 . ?
O14 H14B 0.8500 . ?
O15 H15A 0.8400 . ?
O16 H16A 0.8400 . ?

loop_
_geom_torsion_atom_site_label_1
_geom_torsion_atom_site_label_2
_geom_torsion_atom_site_label_3
_geom_torsion_atom_site_label_4
_geom_torsion
_geom_torsion_site_symmetry_1
_geom_torsion_site_symmetry_2
_geom_torsion_site_symmetry_3
_geom_torsion_site_symmetry_4
_geom_torsion_publ_flag
N1 C1 C2 C3 -0.4(7) . . . . ?
C1 C2 C3 C4 0.1(7) . . . . ?
C2 C3 C4 C5 -0.4(6) . . . . ?
C3 C4 C5 N1 1.0(6) . . . . ?
C3 C4 C5 C6 -178.0(4) . . . . ?
N1 C5 C6 N3 -4.1(5) . . . . ?
C4 C5 C6 N3 174.9(4) . . . . ?
N1 C5 C6 N2 176.8(4) . . . . ?
C4 C5 C6 N2 -4.2(6) . . . . ?
N2 C7 C8 C9 8.3(6) . . . . ?
N4 C7 C8 C9 -169.3(4) . . . . ?
N2 C7 C8 C13 -171.1(4) . . . . ?
N4 C7 C8 C13 11.3(6) . . . . ?
C13 C8 C9 C10 -1.9(6) . . . . ?
C7 C8 C9 C10 178.7(4) . . . . ?
C8 C9 C10 C11 -1.1(6) . . . . ?
C9 C10 C11 C12 2.2(6) . . . . ?
C10 C11 C12 C13 -0.3(6) . . . . ?
C11 C12 C13 O1 174.3(4) . . . . ?
C11 C12 C13 C8 -2.6(6) . . . . ?
C9 C8 C13 O1 -173.1(4) . . . . ?
C7 C8 C13 O1 6.3(6) . . . . ?
C9 C8 C13 C12 3.7(6) . . . . ?
C7 C8 C13 C12 -176.9(4) . . . . ?
N5 C14 C15 C16 -0.2(7) . . . . ?
C14 C15 C16 C17 0.3(6) . . . . ?
C15 C16 C17 C18 0.5(6) . . . . ?
C16 C17 C18 N5 -1.5(6) . . . . ?
C16 C17 C18 C19 177.9(4) . . . . ?
N5 C18 C19 N7 0.5(5) . . . . ?
C17 C18 C19 N7 -178.9(4) . . . . ?
N5 C18 C19 N6 179.4(4) . . . . ?
C17 C18 C19 N6 0.0(6) . . . . ?
N6 C20 C21 C26 166.9(4) . . . . ?
N8 C20 C21 C26 -13.3(6) . . . . ?
N6 C20 C21 C22 -11.1(6) . . . . ?
N8 C20 C21 C22 168.7(4) . . . . ?
C26 C21 C22 C23 1.7(6) . . . . ?
C20 C21 C22 C23 179.7(4) . . . . ?
C21 C22 C23 C24 -0.2(7) . . . . ?
C22 C23 C24 C25 -0.4(7) . . . . ?
C23 C24 C25 C26 -0.5(7) . . . . ?
C24 C25 C26 O2 -175.3(4) . . . . ?
C24 C25 C26 C21 1.9(6) . . . . ?
C22 C21 C26 O2 174.6(4) . . . . ?
C20 C21 C26 O2 -3.5(6) . . . . ?
C22 C21 C26 C25 -2.5(6) . . . . ?
C20 C21 C26 C25 179.4(4) . . . . ?
O4 C27 C28 C28 -179.0(5) . . . 3_676 ?
O3 C27 C28 C28 -0.4(7) . . . 3_676 ?
N9 C30 C31 C32 -1.3(6) . . . . ?
C30 C31 C32 C33 0.1(7) . . . . ?
C31 C32 C33 C34 0.7(7) . . . . ?
C32 C33 C34 N9 -0.4(6) . . . . ?
C32 C33 C34 C35 176.9(4) . . . . ?
N9 C34 C35 N11 -5.3(5) . . . . ?
C33 C34 C35 N11 177.2(4) . . . . ?
N9 C34 C35 N10 170.4(4) . . . . ?
C33 C34 C35 N10 -7.1(6) . . . . ?
N10 C36 C37 C42 -166.6(4) . . . . ?
N12 C36 C37 C42 13.6(6) . . . . ?
N10 C36 C37 C38 10.8(6) . . . . ?
N12 C36 C37 C38 -169.0(4) . . . . ?
C42 C37 C38 C39 -3.5(6) . . . . ?
C36 C37 C38 C39 179.0(4) . . . . ?
C37 C38 C39 C40 0.2(7) . . . . ?
C38 C39 C40 C41 1.8(7) . . . . ?
C39 C40 C41 C42 -0.6(7) . . . . ?
C38 C37 C42 O8 -172.4(4) . . . . ?
C36 C37 C42 O8 5.1(6) . . . . ?
C38 C37 C42 C41 4.6(6) . . . . ?
C36 C37 C42 C41 -177.9(4) . . . . ?
C40 C41 C42 O8 174.5(4) . . . . ?
C40 C41 C42 C37 -2.7(6) . . . . ?
N13 C43 C44 C45 0.2(7) . . . . ?
C43 C44 C45 C46 0.1(6) . . . . ?
C44 C45 C46 C47 -0.2(6) . . . . ?
C45 C46 C47 N13 -0.1(6) . . . . ?
C45 C46 C47 C48 -179.2(4) . . . . ?
N13 C47 C48 N15 5.9(5) . . . . ?
C46 C47 C48 N15 -175.0(4) . . . . ?
N13 C47 C48 N14 -172.4(4) . . . . ?
C46 C47 C48 N14 6.7(6) . . . . ?
N14 C49 C50 C55 166.7(4) . . . . ?
N16 C49 C50 C55 -12.7(6) . . . . ?
N14 C49 C50 C51 -9.9(6) . . . . ?
N16 C49 C50 C51 170.7(4) . . . . ?
C55 C50 C51 C52 2.7(7) . . . . ?
C49 C50 C51 C52 179.3(4) . . . . ?
C50 C51 C52 C53 0.5(7) . . . . ?
C51 C52 C53 C54 -2.0(7) . . . . ?
C52 C53 C54 C55 0.3(7) . . . . ?
C51 C50 C55 O9 172.6(4) . . . . ?
C49 C50 C55 O9 -4.0(6) . . . . ?
C51 C50 C55 C54 -4.4(6) . . . . ?
C49 C50 C55 C54 179.0(4) . . . . ?
C53 C54 C55 O9 -174.3(4) . . . . ?
C53 C54 C55 C50 2.9(7) . . . . ?
O11 C56 C57 C57 -177.9(5) . . . 3_665 ?
O10 C56 C57 C57 0.8(7) . . . 3_665 ?
C2 C1 N1 C5 0.9(6) . . . . ?
C2 C1 N1 Mn1 178.0(3) . . . . ?
C4 C5 N1 C1 -1.2(6) . . . . ?
C6 C5 N1 C1 177.8(3) . . . . ?
C4 C5 N1 Mn1 -178.6(3) . . . . ?
C6 C5 N1 Mn1 0.5(4) . . . . ?
N7 Mn1 N1 C1 -142.7(3) . . . . ?
N3 Mn1 N1 C1 -175.3(3) . . . . ?
N5 Mn1 N1 C1 -21.1(4) . . . . ?
O3 Mn1 N1 C1 106.4(3) . . . . ?
O4 Mn1 N1 C1 52.7(3) . . . . ?
O6 Mn1 N1 C1 -89.6(3) . . . . ?
N7 Mn1 N1 C5 34.4(4) . . . . ?
N3 Mn1 N1 C5 1.7(3) . . . . ?
N5 Mn1 N1 C5 156.0(3) . . . . ?
O3 Mn1 N1 C5 -76.5(3) . . . . ?
O4 Mn1 N1 C5 -130.2(3) . . . . ?
O6 Mn1 N1 C5 87.5(3) . . . . ?
N4 C7 N2 C6 -1.1(4) . . . . ?
C8 C7 N2 C6 -178.9(4) . . . . ?
N3 C6 N2 C7 1.0(4) . . . . ?
C5 C6 N2 C7 -179.9(4) . . . . ?
N2 C6 N3 N4 -0.6(4) . . . . ?
C5 C6 N3 N4 -179.7(3) . . . . ?
N2 C6 N3 Mn1 -175.0(3) . . . . ?
C5 C6 N3 Mn1 5.8(5) . . . . ?
N7 Mn1 N3 C6 -170.7(3) . . . . ?
N1 Mn1 N3 C6 -4.0(3) . . . . ?
N5 Mn1 N3 C6 -132.6(3) . . . . ?
O3 Mn1 N3 C6 100.5(3) . . . . ?
O4 Mn1 N3 C6 64.9(3) . . . . ?
O6 Mn1 N3 C6 -84.6(3) . . . . ?
N7 Mn1 N3 N4 17.3(4) . . . . ?
N1 Mn1 N3 N4 -175.9(4) . . . . ?
N5 Mn1 N3 N4 55.4(5) . . . . ?
O3 Mn1 N3 N4 -71.5(4) . . . . ?
O4 Mn1 N3 N4 -107.1(4) . . . . ?
O6 Mn1 N3 N4 103.4(4) . . . . ?
N2 C7 N4 N3 0.8(4) . . . . ?
C8 C7 N4 N3 178.6(3) . . . . ?
N2 C7 N4 Mn2 174.4(3) . . . . ?
C8 C7 N4 Mn2 -7.8(6) . . . . ?
C6 N3 N4 C7 -0.2(4) . . . . ?
Mn1 N3 N4 C7 172.4(3) . . . . ?
C6 N3 N4 Mn2 -173.9(3) . . . . ?
Mn1 N3 N4 Mn2 -1.3(5) . . . . ?
O1 Mn2 N4 C7 -7.2(3) . . . . ?
O2 Mn2 N4 C7 -15.5(12) . . . . ?
N8 Mn2 N4 C7 169.5(3) . . . . ?
O5 Mn2 N4 C7 85.1(3) . . . . ?
O7 Mn2 N4 C7 -102.9(3) . . . . ?
O1 Mn2 N4 N3 165.1(3) . . . . ?
O2 Mn2 N4 N3 156.9(9) . . . . ?
N8 Mn2 N4 N3 -18.1(3) . . . . ?
O5 Mn2 N4 N3 -102.5(3) . . . . ?
O7 Mn2 N4 N3 69.5(3) . . . . ?
C15 C14 N5 C18 -0.7(6) . . . . ?
C15 C14 N5 Mn1 -179.9(3) . . . . ?
C17 C18 N5 C14 1.5(6) . . . . ?
C19 C18 N5 C14 -177.9(3) . . . . ?
C17 C18 N5 Mn1 -179.1(3) . . . . ?
C19 C18 N5 Mn1 1.5(4) . . . . ?
N7 Mn1 N5 C14 177.3(3) . . . . ?
N3 Mn1 N5 C14 137.2(3) . . . . ?
N1 Mn1 N5 C14 19.5(4) . . . . ?
O3 Mn1 N5 C14 -102.5(3) . . . . ?
O4 Mn1 N5 C14 -56.8(3) . . . . ?
O6 Mn1 N5 C14 88.4(3) . . . . ?
N7 Mn1 N5 C18 -2.0(3) . . . . ?
N3 Mn1 N5 C18 -42.1(4) . . . . ?
N1 Mn1 N5 C18 -159.8(3) . . . . ?
O3 Mn1 N5 C18 78.2(3) . . . . ?
O4 Mn1 N5 C18 123.9(3) . . . . ?
O6 Mn1 N5 C18 -90.9(3) . . . . ?
N8 C20 N6 C19 0.1(4) . . . . ?
C21 C20 N6 C19 179.9(4) . . . . ?
N7 C19 N6 C20 0.3(4) . . . . ?
C18 C19 N6 C20 -178.7(4) . . . . ?
N6 C19 N7 N8 -0.5(4) . . . . ?
C18 C19 N7 N8 178.5(3) . . . . ?
N6 C19 N7 Mn1 178.6(2) . . . . ?
C18 C19 N7 Mn1 -2.3(5) . . . . ?
N3 Mn1 N7 C19 164.5(3) . . . . ?
N1 Mn1 N7 C19 133.3(3) . . . . ?
N5 Mn1 N7 C19 2.2(3) . . . . ?
O3 Mn1 N7 C19 -113.1(3) . . . . ?
O4 Mn1 N7 C19 -64.5(3) . . . . ?
O6 Mn1 N7 C19 81.3(3) . . . . ?
N3 Mn1 N7 N8 -16.7(4) . . . . ?
N1 Mn1 N7 N8 -47.9(5) . . . . ?
N5 Mn1 N7 N8 -179.0(4) . . . . ?
O3 Mn1 N7 N8 65.7(4) . . . . ?
O4 Mn1 N7 N8 114.3(3) . . . . ?
O6 Mn1 N7 N8 -99.9(4) . . . . ?
N6 C20 N8 N7 -0.4(4) . . . . ?
C21 C20 N8 N7 179.7(4) . . . . ?
N6 C20 N8 Mn2 -179.0(3) . . . . ?
C21 C20 N8 Mn2 1.1(6) . . . . ?
C19 N7 N8 C20 0.6(4) . . . . ?
Mn1 N7 N8 C20 -178.3(3) . . . . ?
C19 N7 N8 Mn2 179.2(3) . . . . ?
Mn1 N7 N8 Mn2 0.3(5) . . . . ?
O1 Mn2 N8 C20 -4.4(10) . . . . ?
O2 Mn2 N8 C20 17.7(3) . . . . ?
N4 Mn2 N8 C20 -163.0(3) . . . . ?
O5 Mn2 N8 C20 -74.5(3) . . . . ?
O7 Mn2 N8 C20 112.2(3) . . . . ?
O1 Mn2 N8 N7 177.3(7) . . . . ?
O2 Mn2 N8 N7 -160.7(3) . . . . ?
N4 Mn2 N8 N7 18.6(3) . . . . ?
O5 Mn2 N8 N7 107.1(3) . . . . ?
O7 Mn2 N8 N7 -66.2(3) . . . . ?
C31 C30 N9 C34 1.6(6) . . . . ?
C31 C30 N9 Mn3 179.0(3) . . . . ?
C33 C34 N9 C30 -0.7(6) . . . . ?
C35 C34 N9 C30 -178.2(3) . . . . ?
C33 C34 N9 Mn3 -178.3(3) . . . . ?
C35 C34 N9 Mn3 4.2(4) . . . . ?
O10 Mn3 N9 C30 98.6(3) . . . . ?
N15 Mn3 N9 C30 -148.7(3) . . . . ?
N11 Mn3 N9 C30 -179.2(3) . . . . ?
N13 Mn3 N9 C30 -21.8(4) . . . . ?
O13 Mn3 N9 C30 -88.0(3) . . . . ?
O10 Mn3 N9 C34 -83.9(3) . . . . ?
N15 Mn3 N9 C34 28.7(4) . . . . ?
N11 Mn3 N9 C34 -1.8(3) . . . . ?
N13 Mn3 N9 C34 155.7(3) . . . . ?
O13 Mn3 N9 C34 89.5(3) . . . . ?
N11 C35 N10 C36 0.7(4) . . . . ?
C34 C35 N10 C36 -175.3(4) . . . . ?
N12 C36 N10 C35 -1.7(4) . . . . ?
C37 C36 N10 C35 178.5(4) . . . . ?
N10 C35 N11 N12 0.5(4) . . . . ?
C34 C35 N11 N12 176.8(3) . . . . ?
N10 C35 N11 Mn3 -172.5(2) . . . . ?
C34 C35 N11 Mn3 3.7(4) . . . . ?
O10 Mn3 N11 C35 101.5(3) . . . . ?
N15 Mn3 N11 C35 -168.3(3) . . . . ?
N9 Mn3 N11 C35 -1.1(3) . . . . ?
N13 Mn3 N11 C35 -136.7(3) . . . . ?
O13 Mn3 N11 C35 -80.0(3) . . . . ?
O10 Mn3 N11 N12 -68.3(4) . . . . ?
N15 Mn3 N11 N12 21.9(4) . . . . ?
N9 Mn3 N11 N12 -170.9(4) . . . . ?
N13 Mn3 N11 N12 53.4(5) . . . . ?
O13 Mn3 N11 N12 110.1(4) . . . . ?
N10 C36 N12 N11 2.1(4) . . . . ?
C37 C36 N12 N11 -178.1(3) . . . . ?
N10 C36 N12 Mn4 173.5(2) . . . . ?
C37 C36 N12 Mn4 -6.6(6) . . . . ?
C35 N11 N12 C36 -1.5(4) . . . . ?
Mn3 N11 N12 C36 169.0(3) . . . . ?
C35 N11 N12 Mn4 -173.1(3) . . . . ?
Mn3 N11 N12 Mn4 -2.6(5) . . . . ?
O9 Mn4 N12 C36 -15.1(13) . . . . ?
O8 Mn4 N12 C36 -10.9(3) . . . . ?
N16 Mn4 N12 C36 169.3(3) . . . . ?
O12 Mn4 N12 C36 77.6(3) . . . . ?
O14 Mn4 N12 C36 -102.4(3) . . . . ?
O9 Mn4 N12 N11 154.8(10) . . . . ?
O8 Mn4 N12 N11 159.0(3) . . . . ?
N16 Mn4 N12 N11 -20.8(3) . . . . ?
O12 Mn4 N12 N11 -112.4(3) . . . . ?
O14 Mn4 N12 N11 67.5(3) . . . . ?
C44 C43 N13 C47 -0.4(6) . . . . ?
C44 C43 N13 Mn3 -176.3(3) . . . . ?
C46 C47 N13 C43 0.4(6) . . . . ?
C48 C47 N13 C43 179.6(3) . . . . ?
C46 C47 N13 Mn3 176.5(3) . . . . ?
C48 C47 N13 Mn3 -4.3(4) . . . . ?
O10 Mn3 N13 C43 -98.3(3) . . . . ?
N15 Mn3 N13 C43 177.6(3) . . . . ?
N11 Mn3 N13 C43 144.6(3) . . . . ?
N9 Mn3 N13 C43 18.8(4) . . . . ?
O13 Mn3 N13 C43 85.7(3) . . . . ?
O10 Mn3 N13 C47 85.7(3) . . . . ?
N15 Mn3 N13 C47 1.6(3) . . . . ?
N11 Mn3 N13 C47 -31.3(4) . . . . ?
N9 Mn3 N13 C47 -157.1(3) . . . . ?
O13 Mn3 N13 C47 -90.2(3) . . . . ?
N15 C48 N14 C49 -1.8(4) . . . . ?
C47 C48 N14 C49 176.6(4) . . . . ?
N16 C49 N14 C48 2.1(4) . . . . ?
C50 C49 N14 C48 -177.4(4) . . . . ?
N14 C48 N15 N16 0.8(4) . . . . ?
C47 C48 N15 N16 -177.7(3) . . . . ?
N14 C48 N15 Mn3 174.0(2) . . . . ?
C47 C48 N15 Mn3 -4.5(5) . . . . ?
O10 Mn3 N15 C48 -107.3(3) . . . . ?
N11 Mn3 N15 C48 167.1(3) . . . . ?
N9 Mn3 N15 C48 137.7(3) . . . . ?
N13 Mn3 N15 C48 1.5(3) . . . . ?
O13 Mn3 N15 C48 78.8(3) . . . . ?
O10 Mn3 N15 N16 62.9(4) . . . . ?
N11 Mn3 N15 N16 -22.7(4) . . . . ?
N9 Mn3 N15 N16 -52.1(5) . . . . ?
N13 Mn3 N15 N16 171.7(4) . . . . ?
O13 Mn3 N15 N16 -111.0(4) . . . . ?
N14 C49 N16 N15 -1.7(4) . . . . ?
C50 C49 N16 N15 177.8(4) . . . . ?
N14 C49 N16 Mn4 -176.1(3) . . . . ?
C50 C49 N16 Mn4 3.4(6) . . . . ?
C48 N15 N16 C49 0.5(4) . . . . ?
Mn3 N15 N16 C49 -170.3(3) . . . . ?
C48 N15 N16 Mn4 175.0(3) . . . . ?
Mn3 N15 N16 Mn4 4.2(5) . . . . ?
O9 Mn4 N16 C49 14.0(3) . . . . ?
O8 Mn4 N16 C49 15.2(12) . . . . ?
N12 Mn4 N16 C49 -166.6(3) . . . . ?
O12 Mn4 N16 C49 -77.0(3) . . . . ?
O14 Mn4 N16 C49 107.0(3) . . . . ?
O9 Mn4 N16 N15 -159.4(3) . . . . ?
O8 Mn4 N16 N15 -158.1(9) . . . . ?
N12 Mn4 N16 N15 20.1(3) . . . . ?
O12 Mn4 N16 N15 109.7(3) . . . . ?
O14 Mn4 N16 N15 -66.4(3) . . . . ?
C12 C13 O1 Mn2 153.4(3) . . . . ?
C8 C13 O1 Mn2 -29.7(6) . . . . ?
O2 Mn2 O1 C13 -154.8(3) . . . . ?
N4 Mn2 O1 C13 26.2(3) . . . . ?
N8 Mn2 O1 C13 -132.8(8) . . . . ?
O5 Mn2 O1 C13 -63.2(3) . . . . ?
O7 Mn2 O1 C13 111.1(3) . . . . ?
C25 C26 O2 Mn2 -147.8(3) . . . . ?
C21 C26 O2 Mn2 35.1(5) . . . . ?
O1 Mn2 O2 C26 140.6(3) . . . . ?
N4 Mn2 O2 C26 148.9(9) . . . . ?
N8 Mn2 O2 C26 -36.1(3) . . . . ?
O5 Mn2 O2 C26 48.4(3) . . . . ?
O7 Mn2 O2 C26 -124.3(3) . . . . ?
O4 C27 O3 Mn1 3.2(4) . . . . ?
C28 C27 O3 Mn1 -175.3(3) . . . . ?
N7 Mn1 O3 C27 126.5(2) . . . . ?
N3 Mn1 O3 C27 -147.9(2) . . . . ?
N1 Mn1 O3 C27 -76.8(2) . . . . ?
N5 Mn1 O3 C27 56.3(2) . . . . ?
O4 Mn1 O3 C27 -1.7(2) . . . . ?
O6 Mn1 O3 C27 -166.9(3) . . . . ?
O3 C27 O4 Mn1 -3.2(4) . . . . ?
C28 C27 O4 Mn1 175.4(3) . . . . ?
N7 Mn1 O4 C27 -62.9(3) . . . . ?
N3 Mn1 O4 C27 45.8(3) . . . . ?
N1 Mn1 O4 C27 109.6(2) . . . . ?
N5 Mn1 O4 C27 -125.9(2) . . . . ?
O3 Mn1 O4 C27 1.8(2) . . . . ?
O6 Mn1 O4 C27 175.7(2) . . . . ?
O1 Mn2 O5 C29 -17.1(5) . . . . ?
O2 Mn2 O5 C29 68.2(5) . . . . ?
N4 Mn2 O5 C29 -104.7(5) . . . . ?
N8 Mn2 O5 C29 154.5(5) . . . . ?
O7 Mn2 O5 C29 -161.3(7) . . . . ?
C37 C42 O8 Mn4 -32.8(6) . . . . ?
C41 C42 O8 Mn4 150.2(3) . . . . ?
O9 Mn4 O8 C42 -149.8(3) . . . . ?
N16 Mn4 O8 C42 -151.1(9) . . . . ?
N12 Mn4 O8 C42 30.7(3) . . . . ?
O12 Mn4 O8 C42 -58.7(3) . . . . ?
O14 Mn4 O8 C42 117.3(3) . . . . ?
C50 C55 O9 Mn4 32.7(6) . . . . ?
C54 C55 O9 Mn4 -150.2(3) . . . . ?
O8 Mn4 O9 C55 147.8(4) . . . . ?
N16 Mn4 O9 C55 -32.3(3) . . . . ?
N12 Mn4 O9 C55 152.1(10) . . . . ?
O12 Mn4 O9 C55 59.4(3) . . . . ?
O14 Mn4 O9 C55 -121.0(3) . . . . ?
O11 C56 O10 Mn3 5.1(4) . . . . ?
C57 C56 O10 Mn3 -173.6(3) . . . . ?
N15 Mn3 O10 C56 129.1(2) . . . . ?
N11 Mn3 O10 C56 -147.1(2) . . . . ?
N9 Mn3 O10 C56 -74.4(2) . . . . ?
N13 Mn3 O10 C56 56.9(3) . . . . ?
O13 Mn3 O10 C56 -160.9(8) . . . . ?
O9 Mn4 O12 C58 34.5(3) . . . . ?
O8 Mn4 O12 C58 -51.3(3) . . . . ?
N16 Mn4 O12 C58 121.3(3) . . . . ?
N12 Mn4 O12 C58 -138.8(3) . . . . ?
O14 Mn4 O12 C58 -139.8(15) . . . . ?
